data_4060826
_journal_name_full Organometallics
_journal_paper_doi 10.1021/om010888f
_journal_year 2002
_chemical_formula_sum 'C26 H29 Cl F4 Zr'
_chemical_formula_weight 544.16
_chemical_name_common Cp*(C5Me4CH2C6F4)ZrCl
_space_group_IT_number 14
_symmetry_cell_setting monoclinic
_symmetry_space_group_name_Hall '-P 2yn'
_symmetry_space_group_name_H-M 'P 1 21/n 1'
_cell_angle_alpha 90.00
_cell_angle_beta 103.275(2)
_cell_angle_gamma 90.00
_cell_formula_units_Z 4
_cell_length_a 8.5961(7)
_cell_length_b 18.8336(16)
_cell_length_c 14.7096(13)
_cell_measurement_temperature 193(2)
_cell_volume 2317.8(3)
_diffrn_ambient_temperature 193(2)
_exptl_crystal_density_diffrn 1.559
_cod_depositor_comments
;
The following automatic conversions were performed:
'_symmetry_cell_setting' value 'Monoclinic' changed to 'monoclinic'
according to '/home/saulius/struct/CIF-dictionaries/cif_core.dic'
dictionary named 'cif_core.dic' version 2.4.1 from 2010-06-29.

Automatic conversion script
Id: cif_fix_enum 1527 2010-12-29 10:47:43Z saulius 
;
_cod_original_sg_symbol_H-M 'P 21/n'
_cod_database_code 4060826

loop_
_symmetry_equiv_pos_as_xyz
'x, y, z'
'-x+1/2, y+1/2, -z+1/2'
'-x, -y, -z'
'x-1/2, -y-1/2, z-1/2'

loop_
_atom_site_label
_atom_site_type_symbol
_atom_site_fract_x
_atom_site_fract_y
_atom_site_fract_z
_atom_site_U_iso_or_equiv
_atom_site_adp_type
_atom_site_occupancy
_atom_site_symmetry_multiplicity
_atom_site_calc_flag
_atom_site_refinement_flags
_atom_site_disorder_assembly
_atom_site_disorder_group
Zr1 Zr 0.04072(6) 0.33905(3) 0.30267(4) 0.0230(2) Uani 1 1 d . . .
Cl1 Cl 0.2892(3) 0.28514(13) 0.36119(17) 0.0804(7) Uani 1 1 d . . .
F2 F 0.3617(4) 0.4350(2) 0.2629(2) 0.0401(9) Uani 1 1 d . . .
F3 F 0.4460(5) 0.4860(2) 0.1111(3) 0.0492(11) Uani 1 1 d . . .
F4 F 0.2488(5) 0.4728(2) -0.0596(3) 0.0567(12) Uani 1 1 d . . .
F5 F -0.0371(5) 0.4062(2) -0.0799(3) 0.0529(11) Uani 1 1 d . . .
C1 C 0.1098(7) 0.3946(3) 0.1753(4) 0.0291(14) Uani 1 1 d . . .
C2 C 0.2542(7) 0.4279(3) 0.1788(4) 0.0323(15) Uani 1 1 d . . .
C3 C 0.3025(8) 0.4541(3) 0.1023(5) 0.0349(16) Uani 1 1 d . . .
C4 C 0.2029(8) 0.4475(4) 0.0163(5) 0.0374(16) Uani 1 1 d . . .
C5 C 0.0580(8) 0.4143(4) 0.0077(4) 0.0368(16) Uani 1 1 d . . .
C6 C 0.0109(7) 0.3869(3) 0.0840(4) 0.0319(15) Uani 1 1 d . . .
C7 C -0.1425(8) 0.3448(4) 0.0706(4) 0.0418(17) Uani 1 1 d . . .
H7A H -0.1600 0.3179 0.0129 0.050 Uiso 1 1 calc R . .
H7B H -0.2323 0.3766 0.0673 0.050 Uiso 1 1 calc R . .
C8 C -0.1277(7) 0.2947(3) 0.1533(4) 0.0306(15) Uani 1 1 d . . .
C9 C -0.2311(7) 0.2907(3) 0.2156(4) 0.0302(14) Uani 1 1 d . . .
C10 C -0.1676(8) 0.2388(3) 0.2846(5) 0.0339(15) Uani 1 1 d . . .
C11 C -0.0301(8) 0.2084(3) 0.2623(5) 0.0346(15) Uani 1 1 d . . .
C12 C -0.0053(7) 0.2427(3) 0.1816(4) 0.0316(15) Uani 1 1 d . . .
C13 C -0.3913(8) 0.3261(4) 0.2008(5) 0.0441(18) Uani 1 1 d . . .
H13A H -0.4715 0.2956 0.1645 0.066 Uiso 1 1 calc R . .
H13B H -0.3892 0.3701 0.1682 0.066 Uiso 1 1 calc R . .
H13C H -0.4157 0.3352 0.2602 0.066 Uiso 1 1 calc R . .
C14 C -0.2516(10) 0.2072(4) 0.3549(6) 0.055(2) Uani 1 1 d . . .
H14A H -0.3230 0.1704 0.3256 0.082 Uiso 1 1 calc R . .
H14B H -0.3112 0.2436 0.3776 0.082 Uiso 1 1 calc R . .
H14C H -0.1737 0.1876 0.4062 0.082 Uiso 1 1 calc R . .
C15 C 0.0627(10) 0.1468(4) 0.3102(6) 0.057(2) Uani 1 1 d . . .
H15A H 0.0140 0.1034 0.2836 0.085 Uiso 1 1 calc R . .
H15B H 0.0636 0.1482 0.3756 0.085 Uiso 1 1 calc R . .
H15C H 0.1704 0.1492 0.3024 0.085 Uiso 1 1 calc R . .
C16 C 0.1237(8) 0.2240(4) 0.1311(5) 0.0461(18) Uani 1 1 d . . .
H16A H 0.0868 0.1864 0.0875 0.069 Uiso 1 1 calc R . .
H16B H 0.2179 0.2089 0.1756 0.069 Uiso 1 1 calc R . .
H16C H 0.1484 0.2649 0.0981 0.069 Uiso 1 1 calc R . .
C17 C 0.1569(7) 0.4257(3) 0.4346(4) 0.0320(15) Uani 1 1 d . . .
C18 C 0.0473(7) 0.3808(3) 0.4652(4) 0.0286(14) Uani 1 1 d . . .
C19 C -0.1073(7) 0.3981(3) 0.4133(4) 0.0271(14) Uani 1 1 d . . .
C20 C -0.0939(7) 0.4510(3) 0.3482(4) 0.0273(14) Uani 1 1 d . . .
C21 C 0.0705(7) 0.4685(3) 0.3612(4) 0.0289(14) Uani 1 1 d . . .
C22 C 0.3335(8) 0.4290(4) 0.4778(5) 0.053(2) Uani 1 1 d . . .
H22A H 0.3537 0.4646 0.5258 0.079 Uiso 1 1 calc R . .
H22B H 0.3901 0.4407 0.4307 0.079 Uiso 1 1 calc R . .
H22C H 0.3692 0.3837 0.5046 0.079 Uiso 1 1 calc R . .
C23 C 0.0875(10) 0.3281(4) 0.5432(5) 0.054(2) Uani 1 1 d . . .
H23A H 0.0850 0.3511 0.6011 0.081 Uiso 1 1 calc R . .
H23B H 0.1925 0.3093 0.5466 0.081 Uiso 1 1 calc R . .
H23C H 0.0109 0.2901 0.5320 0.081 Uiso 1 1 calc R . .
C24 C -0.2606(8) 0.3756(4) 0.4393(5) 0.0414(17) Uani 1 1 d . . .
H24A H -0.2860 0.4087 0.4833 0.062 Uiso 1 1 calc R . .
H24B H -0.2470 0.3291 0.4667 0.062 Uiso 1 1 calc R . .
H24C H -0.3459 0.3746 0.3842 0.062 Uiso 1 1 calc R . .
C25 C -0.2270(8) 0.4923(4) 0.2861(5) 0.0423(17) Uani 1 1 d . . .
H25A H -0.2549 0.5321 0.3200 0.063 Uiso 1 1 calc R . .
H25B H -0.3186 0.4621 0.2665 0.063 Uiso 1 1 calc R . .
H25C H -0.1925 0.5090 0.2323 0.063 Uiso 1 1 calc R . .
C26 C 0.1285(9) 0.5328(4) 0.3177(5) 0.0466(19) Uani 1 1 d . . .
H26A H 0.1261 0.5735 0.3567 0.070 Uiso 1 1 calc R . .
H26B H 0.0603 0.5411 0.2571 0.070 Uiso 1 1 calc R . .
H26C H 0.2359 0.5248 0.3116 0.070 Uiso 1 1 calc R . .

loop_
_atom_site_aniso_label
_atom_site_aniso_U_11
_atom_site_aniso_U_22
_atom_site_aniso_U_33
_atom_site_aniso_U_23
_atom_site_aniso_U_13
_atom_site_aniso_U_12
Zr1 0.0222(3) 0.0247(3) 0.0233(3) -0.0020(2) 0.0074(2) 0.0005(3)
Cl1 0.108(2) 0.0666(15) 0.0649(15) -0.0042(12) 0.0175(14) -0.0085(14)
F2 0.030(2) 0.053(2) 0.036(2) -0.0057(18) 0.0066(17) -0.0053(17)
F3 0.040(2) 0.050(3) 0.064(3) 0.005(2) 0.024(2) -0.0097(19)
F4 0.069(3) 0.062(3) 0.045(2) 0.015(2) 0.027(2) -0.003(2)
F5 0.062(3) 0.064(3) 0.030(2) 0.0059(19) 0.004(2) -0.001(2)
C1 0.023(3) 0.036(4) 0.030(3) -0.003(3) 0.009(3) 0.000(3)
C2 0.031(4) 0.034(4) 0.032(4) -0.006(3) 0.008(3) 0.004(3)
C3 0.030(4) 0.033(4) 0.045(4) 0.000(3) 0.018(3) -0.001(3)
C4 0.051(4) 0.035(4) 0.033(4) 0.008(3) 0.024(3) 0.008(3)
C5 0.043(4) 0.038(4) 0.027(4) -0.002(3) 0.004(3) 0.005(3)
C6 0.034(4) 0.033(4) 0.029(3) 0.001(3) 0.008(3) 0.003(3)
C7 0.037(4) 0.054(5) 0.029(4) 0.004(3) -0.004(3) 0.003(3)
C8 0.027(3) 0.031(4) 0.030(4) -0.010(3) 0.000(3) -0.005(3)
C9 0.021(3) 0.033(4) 0.038(4) -0.012(3) 0.009(3) -0.004(3)
C10 0.035(4) 0.030(4) 0.040(4) -0.010(3) 0.016(3) -0.013(3)
C11 0.039(4) 0.023(3) 0.038(4) -0.004(3) 0.002(3) -0.003(3)
C12 0.025(3) 0.032(4) 0.039(4) -0.011(3) 0.010(3) -0.002(3)
C13 0.028(4) 0.053(5) 0.050(4) -0.018(4) 0.007(3) -0.005(3)
C14 0.059(5) 0.050(5) 0.061(5) 0.000(4) 0.027(4) -0.018(4)
C15 0.068(6) 0.035(4) 0.062(5) 0.003(4) 0.006(4) 0.007(4)
C16 0.043(4) 0.048(5) 0.050(5) -0.015(4) 0.014(3) 0.006(3)
C17 0.025(3) 0.037(4) 0.033(4) -0.015(3) 0.005(3) 0.001(3)
C18 0.036(4) 0.029(3) 0.022(3) -0.002(3) 0.008(3) 0.007(3)
C19 0.032(3) 0.027(3) 0.025(3) -0.006(3) 0.011(3) 0.002(3)
C20 0.030(3) 0.029(3) 0.024(3) -0.004(3) 0.009(3) 0.004(3)
C21 0.036(4) 0.027(3) 0.027(3) -0.007(3) 0.013(3) 0.000(3)
C22 0.032(4) 0.070(5) 0.050(5) -0.019(4) -0.002(3) 0.005(4)
C23 0.074(6) 0.055(5) 0.034(4) 0.009(4) 0.016(4) 0.025(4)
C24 0.039(4) 0.052(4) 0.042(4) -0.008(3) 0.026(3) -0.008(3)
C25 0.050(4) 0.041(4) 0.034(4) -0.004(3) 0.007(3) 0.008(3)
C26 0.054(5) 0.034(4) 0.061(5) -0.005(4) 0.032(4) -0.008(3)

loop_
_geom_bond_atom_site_label_1
_geom_bond_atom_site_label_2
_geom_bond_distance
_geom_bond_site_symmetry_2
_geom_bond_publ_flag
Zr1 C1 2.339(6) . ?
Zr1 Cl1 2.343(3) . ?
Zr1 C8 2.482(6) . ?
Zr1 C18 2.505(6) . ?
Zr1 C12 2.509(6) . ?
Zr1 C19 2.541(6) . ?
Zr1 C17 2.557(6) . ?
Zr1 C9 2.560(6) . ?
Zr1 C20 2.568(6) . ?
Zr1 C11 2.572(6) . ?
Zr1 C10 2.574(6) . ?
Zr1 C21 2.579(6) . ?
F2 C2 1.369(7) . ?
F3 C3 1.351(7) . ?
F4 C4 1.355(7) . ?
F5 C5 1.368(7) . ?
C1 C2 1.381(9) . ?
C1 C6 1.422(9) . ?
C2 C3 1.378(9) . ?
C3 C4 1.360(10) . ?
C4 C5 1.373(10) . ?
C5 C6 1.377(9) . ?
C6 C7 1.512(9) . ?
C7 C8 1.521(9) . ?
C8 C9 1.417(9) . ?
C8 C12 1.428(9) . ?
C9 C10 1.425(9) . ?
C9 C13 1.500(9) . ?
C10 C11 1.418(9) . ?
C10 C14 1.512(9) . ?
C11 C12 1.410(9) . ?
C11 C15 1.489(10) . ?
C12 C16 1.512(9) . ?
C17 C18 1.415(9) . ?
C17 C21 1.414(9) . ?
C17 C22 1.506(9) . ?
C18 C19 1.411(9) . ?
C18 C23 1.497(9) . ?
C19 C20 1.405(9) . ?
C19 C24 1.514(8) . ?
C20 C21 1.420(9) . ?
C20 C25 1.506(9) . ?
C21 C26 1.507(9) . ?
